data_7111008
loop_
_publ_author_name
'Wang, Quan-Ming'
'Mak, Thomas C. W.'

_publ_section_title
;
 Novel layer-type triple salts of silver(i),
 AgCN&#x00B7;AgF&#x00B7;4AgCF3CO2&#x00B7;2L (L = MeCN or H2O)
;
_journal_issue 15
_journal_name_full 'Chemical Communications'
_journal_page_first 1435
_journal_paper_doi 10.1039/b003821k
_journal_year 2000
_chemical_formula_sum 'C9 H4 Ag6 F13 N O10'
_chemical_formula_weight 1180.35
_chemical_name_systematic
; 
? 
;
_space_group_IT_number 14
_symmetry_cell_setting monoclinic
_symmetry_space_group_name_Hall '-P 2ybc'
_symmetry_space_group_name_H-M 'P 1 21/c 1'
_atom_sites_solution_hydrogens geom
_atom_sites_solution_primary direct
_atom_sites_solution_secondary difmap
_audit_creation_method SHELXL-97
_cell_angle_alpha 90.00
_cell_angle_beta 90.002(2)
_cell_angle_gamma 90.00
_cell_formula_units_Z 4
_cell_length_a 23.4455(17)
_cell_length_b 9.9378(7)
_cell_length_c 9.8962(7)
_cell_measurement_temperature 293(2)
_cell_volume 2305.8(3)
_computing_structure_refinement 'SHELXL-97 (Sheldrick, 1997)'
_computing_structure_solution 'SHELXS-97 (Sheldrick, 1990)'
_diffrn_ambient_temperature 293(2)
_diffrn_measured_fraction_theta_full 0.970
_diffrn_measured_fraction_theta_max 0.970
_diffrn_radiation_monochromator graphite
_diffrn_radiation_source 'fine-focus sealed tube'
_diffrn_radiation_type MoK\a
_diffrn_radiation_wavelength 0.71073
_diffrn_reflns_av_R_equivalents 0.0399
_diffrn_reflns_av_sigmaI/netI 0.0475
_diffrn_reflns_limit_h_max 32
_diffrn_reflns_limit_h_min -18
_diffrn_reflns_limit_k_max 14
_diffrn_reflns_limit_k_min -13
_diffrn_reflns_limit_l_max 13
_diffrn_reflns_limit_l_min -13
_diffrn_reflns_number 17536
_diffrn_reflns_theta_full 30.04
_diffrn_reflns_theta_max 30.04
_diffrn_reflns_theta_min 0.87
_exptl_absorpt_coefficient_mu 5.149
_exptl_absorpt_correction_T_max 1.0000
_exptl_absorpt_correction_T_min 0.6628
_exptl_absorpt_correction_type SADABS
_exptl_crystal_colour colorless
_exptl_crystal_density_diffrn 3.400
_exptl_crystal_density_method 'not measured'
_exptl_crystal_description block
_exptl_crystal_F_000 2176
_exptl_crystal_size_max 0.20
_exptl_crystal_size_mid 0.18
_exptl_crystal_size_min 0.13
_refine_diff_density_max 0.972
_refine_diff_density_min -0.984
_refine_diff_density_rms 0.157
_refine_ls_extinction_coef 0.00121(7)
_refine_ls_extinction_expression Fc^*^=kFc[1+0.001xFc^2^\l^3^/sin(2\q)]^-1/4^
_refine_ls_extinction_method SHELXL
_refine_ls_goodness_of_fit_ref 0.953
_refine_ls_hydrogen_treatment mixed
_refine_ls_matrix_type full
_refine_ls_number_parameters 353
_refine_ls_number_reflns 6532
_refine_ls_number_restraints 12
_refine_ls_restrained_S_all 0.953
_refine_ls_R_factor_all 0.0741
_refine_ls_R_factor_gt 0.0385
_refine_ls_shift/su_max 0.013
_refine_ls_shift/su_mean 0.001
_refine_ls_structure_factor_coef Fsqd
_refine_ls_weighting_details 'calc w=1/[\s^2^(Fo^2^)+(0.0470P)^2^+0.0000P] where P=(Fo^2^+2Fc^2^)/3'
_refine_ls_weighting_scheme calc
_refine_ls_wR_factor_gt 0.0867
_refine_ls_wR_factor_ref 0.0996
_reflns_number_gt 3986
_reflns_number_total 6532
_reflns_threshold_expression >2sigma(I)
_cod_data_source_file b003821ksup1.cif
_cod_data_source_block N14
_cod_original_sg_symbol_H-M P2(1)/c
_cod_database_code 7111008

loop_
_symmetry_equiv_pos_as_xyz
'x, y, z'
'-x, y+1/2, -z+1/2'
'-x, -y, -z'
'x, -y-1/2, z-1/2'

loop_
_atom_site_label
_atom_site_type_symbol
_atom_site_fract_x
_atom_site_fract_y
_atom_site_fract_z
_atom_site_U_iso_or_equiv
_atom_site_adp_type
_atom_site_occupancy
_atom_site_symmetry_multiplicity
_atom_site_calc_flag
_atom_site_refinement_flags
Ag1 Ag 0.25001(2) 0.56533(5) 0.11238(4) 0.04290(14) Uani 1 1 d .
Ag2 Ag 0.24998(3) 0.73886(4) -0.18121(5) 0.04294(15) Uani 1 1 d .
Ag3 Ag 0.25005(2) 0.44828(4) -0.36266(4) 0.03929(13) Uani 1 1 d .
Ag4 Ag 0.25002(3) 0.26440(4) -0.06404(5) 0.03988(14) Uani 1 1 d .
Ag5 Ag 0.36029(2) 0.50184(5) -0.12074(5) 0.04073(13) Uani 1 1 d .
Ag6 Ag 0.13969(2) 0.50186(5) -0.12080(5) 0.04089(13) Uani 1 1 d .
F1 F 0.24990(15) 0.5079(3) -0.1210(3) 0.0323(7) Uani 1 1 d .
C1 C 0.2500(4) 0.5421(5) 0.3317(6) 0.0436(17) Uani 1 1 d .
N1 N 0.2503(3) 0.4619(6) 0.4094(5) 0.0614(18) Uani 1 1 d .
O11 O 0.3304(2) 0.7009(5) 0.0178(4) 0.0457(11) Uani 1 1 d .
O12 O 0.3295(2) 0.8590(4) 0.1802(4) 0.0450(11) Uani 1 1 d .
C11 C 0.3516(3) 0.7921(6) 0.0871(5) 0.0332(13) Uani 1 1 d .
C12 C 0.4129(3) 0.8295(5) 0.0532(5) 0.0525(18) Uani 1 1 d D
F11 F 0.4277(3) 0.8010(9) -0.0718(6) 0.138(3) Uani 1 1 d D
F12 F 0.4251(3) 0.9577(5) 0.0707(7) 0.118(2) Uani 1 1 d D
F13 F 0.4491(3) 0.7664(9) 0.1329(8) 0.146(3) Uani 1 1 d D
O21 O 0.3259(2) 0.3068(4) -0.2681(4) 0.0432(10) Uani 1 1 d .
O22 O 0.3259(2) 0.1443(4) -0.4245(4) 0.0436(10) Uani 1 1 d .
C21 C 0.3453(3) 0.2065(6) -0.3259(5) 0.0344(13) Uani 1 1 d .
C22 C 0.4017(4) 0.1536(6) -0.2704(6) 0.071(2) Uani 1 1 d D
F21 F 0.4072(3) 0.1741(7) -0.1400(5) 0.116(2) Uani 1 1 d D
F22 F 0.4095(3) 0.0235(5) -0.2924(6) 0.114(2) Uani 1 1 d D
F23 F 0.4452(3) 0.2171(8) -0.3270(8) 0.135(3) Uani 1 1 d D
O31 O 0.1703(2) 0.6412(4) -0.3199(4) 0.0457(11) Uani 1 1 d .
O32 O 0.1697(2) 0.7998(5) -0.4813(4) 0.0465(11) Uani 1 1 d .
C31 C 0.1481(3) 0.7068(6) -0.4127(6) 0.0333(12) Uani 1 1 d .
C32 C 0.0866(3) 0.6701(5) -0.4469(5) 0.0558(19) Uani 1 1 d D
F31 F 0.0752(3) 0.5414(5) -0.4293(7) 0.119(2) Uani 1 1 d D
F32 F 0.0720(3) 0.6974(9) -0.5721(6) 0.147(3) Uani 1 1 d D
F33 F 0.0505(3) 0.7329(9) -0.3664(8) 0.147(3) Uani 1 1 d D
O41 O 0.1738(2) 0.3554(4) 0.0746(4) 0.0443(11) Uani 1 1 d .
O42 O 0.1743(2) 0.1932(4) 0.2318(4) 0.0453(11) Uani 1 1 d .
C41 C 0.1547(3) 0.2943(6) 0.1748(5) 0.0324(12) Uani 1 1 d .
C42 C 0.0984(4) 0.3465(6) 0.2292(6) 0.070(2) Uani 1 1 d D
F41 F 0.0545(3) 0.2843(9) 0.1727(8) 0.135(3) Uani 1 1 d D
F42 F 0.0913(3) 0.4770(5) 0.2080(6) 0.116(3) Uani 1 1 d D
F43 F 0.0925(3) 0.3262(6) 0.3595(5) 0.111(2) Uani 1 1 d D
O1W O 0.4610(3) 0.4731(7) -0.1183(7) 0.092(2) Uani 1 1 d .
O2W O 0.0394(3) 0.4721(8) -0.1179(7) 0.092(2) Uani 1 1 d .

loop_
_atom_site_aniso_label
_atom_site_aniso_U_11
_atom_site_aniso_U_22
_atom_site_aniso_U_33
_atom_site_aniso_U_23
_atom_site_aniso_U_13
_atom_site_aniso_U_12
Ag1 0.0614(4) 0.0445(3) 0.0228(2) -0.00346(17) 0.0002(2) 0.0000(2)
Ag2 0.0607(4) 0.0229(2) 0.0452(3) 0.00510(17) 0.0005(3) 0.0000(2)
Ag3 0.0541(3) 0.0400(2) 0.0238(2) -0.00281(17) 0.0003(2) 0.0003(2)
Ag4 0.0557(4) 0.0242(2) 0.0398(3) 0.00124(17) -0.0001(2) 0.0001(2)
Ag5 0.0393(3) 0.0418(3) 0.0411(3) -0.00024(19) -0.0011(2) 0.0012(2)
Ag6 0.0398(3) 0.0413(3) 0.0416(3) -0.00032(19) 0.0016(2) -0.0017(2)
F1 0.0421(19) 0.0259(14) 0.0291(15) 0.0004(12) 0.0007(14) 0.0001(14)
C1 0.083(5) 0.020(2) 0.027(3) 0.007(2) 0.000(3) 0.002(3)
N1 0.104(6) 0.043(3) 0.037(3) 0.004(2) 0.003(3) 0.001(4)
O11 0.046(3) 0.046(3) 0.045(2) -0.014(2) 0.000(2) 0.000(2)
O12 0.044(3) 0.046(2) 0.045(2) -0.014(2) 0.005(2) -0.002(2)
C11 0.037(4) 0.030(3) 0.032(3) 0.000(2) -0.001(3) -0.002(3)
C12 0.055(5) 0.048(4) 0.055(4) -0.007(3) 0.011(4) -0.007(4)
F11 0.118(6) 0.193(7) 0.102(4) -0.060(5) 0.071(4) -0.075(6)
F12 0.107(5) 0.084(4) 0.163(6) -0.020(4) 0.051(4) -0.054(4)
F13 0.051(4) 0.190(8) 0.197(8) 0.078(6) -0.017(5) 0.007(4)
O21 0.047(3) 0.040(2) 0.043(2) -0.0120(19) -0.010(2) 0.007(2)
O22 0.048(3) 0.043(2) 0.039(2) -0.0084(18) -0.008(2) 0.008(2)
C21 0.035(3) 0.035(3) 0.033(3) -0.002(2) 0.000(3) 0.003(3)
C22 0.073(6) 0.062(5) 0.079(6) -0.019(4) -0.027(5) 0.015(5)
F21 0.144(6) 0.129(5) 0.074(3) -0.030(3) -0.055(4) 0.069(5)
F22 0.126(6) 0.084(4) 0.132(5) -0.037(3) -0.060(4) 0.066(4)
F23 0.042(4) 0.170(7) 0.192(7) -0.022(6) -0.022(4) 0.010(4)
O31 0.050(3) 0.044(2) 0.043(2) 0.0104(19) -0.008(2) -0.001(2)
O32 0.051(3) 0.044(2) 0.045(2) 0.014(2) 0.001(2) -0.005(2)
C31 0.037(3) 0.028(3) 0.035(3) -0.004(2) 0.000(3) -0.003(3)
C32 0.061(5) 0.056(4) 0.051(4) 0.006(3) -0.009(4) -0.004(4)
F31 0.112(5) 0.081(4) 0.165(6) 0.024(4) -0.052(4) -0.053(4)
F32 0.128(6) 0.210(8) 0.104(4) 0.067(5) -0.077(4) -0.081(6)
F33 0.049(4) 0.195(8) 0.195(8) -0.075(7) 0.019(5) 0.004(4)
O41 0.047(3) 0.045(2) 0.041(2) 0.0101(19) 0.009(2) 0.007(2)
O42 0.051(3) 0.039(2) 0.046(2) 0.0094(19) 0.010(2) 0.012(2)
C41 0.036(3) 0.031(3) 0.031(3) -0.002(2) 0.001(2) 0.001(3)
C42 0.072(6) 0.069(5) 0.071(5) 0.022(4) 0.023(5) 0.032(5)
F41 0.049(4) 0.179(7) 0.179(7) 0.029(6) 0.012(4) 0.008(4)
F42 0.136(6) 0.083(4) 0.130(5) 0.038(3) 0.064(4) 0.067(4)
F43 0.138(6) 0.124(5) 0.072(3) 0.030(3) 0.056(4) 0.068(4)
O1W 0.047(4) 0.108(5) 0.120(5) -0.005(4) -0.002(4) -0.001(4)
O2W 0.043(3) 0.119(5) 0.115(5) -0.006(4) 0.005(3) -0.001(4)

loop_
_atom_type_symbol
_atom_type_description
_atom_type_scat_dispersion_real
_atom_type_scat_dispersion_imag
_atom_type_scat_source
C C 0.0033 0.0016 'International Tables Vol C Tables 4.2.6.8 and 6.1.1.4'
H H 0.0000 0.0000 'International Tables Vol C Tables 4.2.6.8 and 6.1.1.4'
N N 0.0061 0.0033 'International Tables Vol C Tables 4.2.6.8 and 6.1.1.4'
O O 0.0106 0.0060 'International Tables Vol C Tables 4.2.6.8 and 6.1.1.4'
F F 0.0171 0.0103 'International Tables Vol C Tables 4.2.6.8 and 6.1.1.4'
Ag Ag -0.8971 1.1015 'International Tables Vol C Tables 4.2.6.8 and 6.1.1.4'

loop_
_geom_angle_atom_site_label_1
_geom_angle_atom_site_label_2
_geom_angle_atom_site_label_3
_geom_angle
_geom_angle_site_symmetry_1
_geom_angle_site_symmetry_3
C1 Ag1 F1 160.04(15) . .
C1 Ag1 O32 115.3(2) . 4_576
F1 Ag1 O32 76.52(12) . 4_576
C1 Ag1 O11 115.4(2) . .
F1 Ag1 O11 76.50(12) . .
O32 Ag1 O11 98.09(15) 4_576 .
C1 Ag1 Ag2 49.68(14) . 4_576
F1 Ag1 Ag2 150.27(7) . 4_576
O32 Ag1 Ag2 84.16(9) 4_576 4_576
O11 Ag1 Ag2 84.23(9) . 4_576
C1 Ag1 Ag2 155.38(14) . .
F1 Ag1 Ag2 44.58(6) . .
O32 Ag1 Ag2 53.50(11) 4_576 .
O11 Ag1 Ag2 53.32(10) . .
Ag2 Ag1 Ag2 105.698(15) 4_576 .
C1 Ag2 F1 162.09(16) 4_575 .
C1 Ag2 O12 114.7(2) 4_575 4_575
F1 Ag2 O12 76.29(12) . 4_575
C1 Ag2 O31 114.7(2) 4_575 .
F1 Ag2 O31 76.28(12) . .
O12 Ag2 O31 95.97(15) 4_575 .
C1 Ag2 Ag1 49.74(15) 4_575 4_575
F1 Ag2 Ag1 148.17(7) . 4_575
O12 Ag2 Ag1 82.62(9) 4_575 4_575
O31 Ag2 Ag1 82.59(9) . 4_575
C1 Ag2 Ag1 117.34(15) 4_575 .
F1 Ag2 Ag1 44.75(7) . .
O12 Ag2 Ag1 105.78(9) 4_575 .
O31 Ag2 Ag1 105.82(9) . .
Ag1 Ag2 Ag1 167.081(19) 4_575 .
N1 Ag3 O42 114.7(2) 1_554 4_565
N1 Ag3 O21 114.4(2) 1_554 .
O42 Ag3 O21 92.93(15) 4_565 .
N1 Ag3 F1 162.67(15) 1_554 .
O42 Ag3 F1 76.50(12) 4_565 .
O21 Ag3 F1 76.61(12) . .
N1 Ag3 Ag4 50.11(14) 1_554 4_565
O42 Ag3 Ag4 81.04(9) 4_565 4_565
O21 Ag3 Ag4 81.08(9) . 4_565
F1 Ag3 Ag4 147.23(6) . 4_565
N1 Ag4 O22 115.8(2) 4_565 4_566
N1 Ag4 O41 116.0(2) 4_565 .
O22 Ag4 O41 94.50(15) 4_566 .
N1 Ag4 F1 160.22(14) 4_565 .
O22 Ag4 F1 76.45(12) 4_566 .
O41 Ag4 F1 76.38(12) . .
N1 Ag4 Ag3 49.99(13) 4_565 4_566
O22 Ag4 Ag3 83.20(10) 4_566 4_566
O41 Ag4 Ag3 83.31(10) . 4_566
F1 Ag4 Ag3 149.79(7) . 4_566
O1W Ag5 O11 111.5(2) . .
O1W Ag5 O12 111.0(2) . 4_575
O11 Ag5 O12 85.09(14) . 4_575
O1W Ag5 O22 103.7(2) . 4_566
O11 Ag5 O22 86.80(14) . 4_566
O12 Ag5 O22 144.86(15) 4_575 4_566
O1W Ag5 O21 103.2(2) . .
O11 Ag5 O21 145.29(15) . .
O12 Ag5 O21 83.08(14) 4_575 .
O22 Ag5 O21 84.43(14) 4_566 .
O2W Ag6 O32 111.7(2) . 4_576
O2W Ag6 O31 111.2(2) . .
O32 Ag6 O31 85.31(14) 4_576 .
O2W Ag6 O41 103.3(2) . .
O32 Ag6 O41 86.75(14) 4_576 .
O31 Ag6 O41 145.06(15) . .
O2W Ag6 O42 103.1(2) . 4_565
O32 Ag6 O42 145.17(15) 4_576 4_565
O31 Ag6 O42 83.10(14) . 4_565
O41 Ag6 O42 84.29(14) . 4_565
Ag2 F1 Ag1 90.67(9) . .
Ag2 F1 Ag3 89.35(9) . .
Ag1 F1 Ag3 179.85(18) . .
Ag2 F1 Ag4 178.55(13) . .
Ag1 F1 Ag4 90.78(9) . .
Ag3 F1 Ag4 89.20(9) . .
N1 C1 Ag2 139.4(5) . 4_576
N1 C1 Ag1 140.0(5) . .
Ag2 C1 Ag1 80.57(18) 4_576 .
C1 N1 Ag3 137.4(5) . 1_556
C1 N1 Ag4 142.7(5) . 4_566
Ag3 N1 Ag4 79.90(18) 1_556 4_566
C11 O11 Ag1 119.3(4) . .
C11 O11 Ag5 140.0(4) . .
Ag1 O11 Ag5 89.46(15) . .
C11 O12 Ag2 120.3(4) . 4_576
C11 O12 Ag5 138.8(4) . 4_576
Ag2 O12 Ag5 89.88(13) 4_576 4_576
O11 C11 O12 129.0(6) . .
O11 C11 C12 115.8(5) . .
O12 C11 C12 115.1(5) . .
F11 C12 F13 106.9(7) . .
F11 C12 F12 105.9(6) . .
F13 C12 F12 103.9(7) . .
F11 C12 C11 113.9(5) . .
F13 C12 C11 111.1(5) . .
F12 C12 C11 114.4(5) . .
C21 O21 Ag3 123.5(4) . .
C21 O21 Ag5 139.5(4) . .
Ag3 O21 Ag5 90.66(14) . .
C21 O22 Ag4 122.0(4) . 4_565
C21 O22 Ag5 139.9(4) . 4_565
Ag4 O22 Ag5 90.65(13) 4_565 4_565
O21 C21 O22 129.1(6) . .
O21 C21 C22 115.5(5) . .
O22 C21 C22 115.4(5) . .
F21 C22 F22 107.5(6) . .
F21 C22 F23 105.4(7) . .
F22 C22 F23 106.8(7) . .
F21 C22 C21 112.7(6) . .
F22 C22 C21 113.4(6) . .
F23 C22 C21 110.6(6) . .
C31 O31 Ag2 120.9(4) . .
C31 O31 Ag6 138.6(4) . .
Ag2 O31 Ag6 89.84(13) . .
C31 O32 Ag1 120.0(4) . 4_575
C31 O32 Ag6 139.9(4) . 4_575
Ag1 O32 Ag6 89.66(14) 4_575 4_575
O31 C31 O32 128.3(6) . .
O31 C31 C32 115.8(5) . .
O32 C31 C32 116.0(5) . .
F32 C32 F31 105.8(6) . .
F32 C32 F33 107.7(7) . .
F31 C32 F33 104.5(7) . .
F32 C32 C31 113.9(6) . .
F31 C32 C31 113.2(5) . .
F33 C32 C31 111.1(5) . .
C41 O41 Ag4 122.2(4) . .
C41 O41 Ag6 140.3(4) . .
Ag4 O41 Ag6 90.86(13) . .
C41 O42 Ag3 124.0(4) . 4_566
C41 O42 Ag6 139.1(4) . 4_566
Ag3 O42 Ag6 90.73(14) 4_566 4_566
O42 C41 O41 128.6(6) . .
O42 C41 C42 115.9(5) . .
O41 C41 C42 115.3(5) . .
F43 C42 F42 107.0(6) . .
F43 C42 F41 105.1(7) . .
F42 C42 F41 106.9(7) . .
F43 C42 C41 112.8(6) . .
F42 C42 C41 112.9(6) . .
F41 C42 C41 111.5(6) . .

loop_
_geom_bond_atom_site_label_1
_geom_bond_atom_site_label_2
_geom_bond_distance
_geom_bond_site_symmetry_2
Ag1 C1 2.183(6) .
Ag1 F1 2.379(3) .
Ag1 O32 2.490(5) 4_576
Ag1 O11 2.498(5) .
Ag1 Ag2 2.8213(6) 4_576
Ag1 Ag2 3.3786(6) .
Ag2 C1 2.181(5) 4_575
Ag2 F1 2.371(3) .
Ag2 O12 2.511(4) 4_575
Ag2 O31 2.512(4) .
Ag2 Ag1 2.8213(6) 4_575
Ag3 N1 2.260(5) 1_554
Ag3 O42 2.451(4) 4_565
Ag3 O21 2.453(4) .
Ag3 F1 2.464(3) .
Ag3 Ag4 2.9050(6) 4_565
Ag4 N1 2.264(6) 4_565
Ag4 O22 2.428(4) 4_566
Ag4 O41 2.428(4) .
Ag4 F1 2.484(3) .
Ag4 Ag3 2.9050(6) 4_566
Ag5 O1W 2.378(6) .
Ag5 O11 2.507(4) .
Ag5 O12 2.513(4) 4_575
Ag5 O22 2.556(4) 4_566
Ag5 O21 2.556(4) .
Ag6 O2W 2.371(6) .
Ag6 O32 2.507(4) 4_576
Ag6 O31 2.513(4) .
Ag6 O41 2.549(4) .
Ag6 O42 2.558(4) 4_565
C1 N1 1.108(8) .
C1 Ag2 2.181(5) 4_576
N1 Ag3 2.260(5) 1_556
N1 Ag4 2.264(6) 4_566
O11 C11 1.241(7) .
O12 C11 1.248(7) .
O12 Ag2 2.511(4) 4_576
O12 Ag5 2.513(4) 4_576
C11 C12 1.521(9) .
C12 F11 1.316(4) .
C12 F13 1.317(5) .
C12 F12 1.317(4) .
O21 C21 1.236(7) .
O22 C21 1.242(7) .
O22 Ag4 2.428(4) 4_565
O22 Ag5 2.556(4) 4_565
C21 C22 1.526(10) .
C22 F21 1.313(4) .
C22 F22 1.323(4) .
C22 F23 1.324(5) .
O31 C31 1.241(7) .
O32 C31 1.253(7) .
O32 Ag1 2.490(5) 4_575
O32 Ag6 2.507(4) 4_575
C31 C32 1.526(9) .
C32 F32 1.314(4) .
C32 F31 1.317(4) .
C32 F33 1.319(5) .
O41 C41 1.246(7) .
O42 C41 1.241(7) .
O42 Ag3 2.451(4) 4_566
O42 Ag6 2.558(4) 4_566
C41 C42 1.517(9) .
C42 F43 1.313(4) .
C42 F42 1.324(4) .
C42 F41 1.325(5) .
